data_2234437
loop_
_publ_author_name
'Ren, Dong-mei'
'Wang, Yong-yi'

_publ_section_title
;
 1-(3,3-Dichloroallyloxy)-2-nitrobenzene
;
_journal_coeditor_code VM2161
_journal_issue 4
_journal_name_full 'Acta Crystallographica Section E'
_journal_page_first o1049
_journal_paper_doi 10.1107/S1600536812010070
_journal_volume 68
_journal_year 2012
_chemical_formula_iupac 'C9 H7 Cl2 N O3'
_chemical_formula_moiety 'C9 H7 Cl2 N O3'
_chemical_formula_sum 'C9 H7 Cl2 N O3'
_chemical_formula_weight 248.06
_chemical_name_systematic
;
1-(3,3-Dichloroallyloxy)-2-nitrobenzene
;
_space_group_IT_number 14
_symmetry_cell_setting monoclinic
_symmetry_space_group_name_Hall '-P 2ybc'
_symmetry_space_group_name_H-M 'P 1 21/c 1'
_atom_sites_solution_hydrogens geom
_atom_sites_solution_primary direct
_atom_sites_solution_secondary difmap
_audit_creation_method SHELXL-97
_cell_angle_alpha 90.00
_cell_angle_beta 96.41(3)
_cell_angle_gamma 90.00
_cell_formula_units_Z 4
_cell_length_a 4.0210(8)
_cell_length_b 21.506(4)
_cell_length_c 12.333(3)
_cell_measurement_reflns_used 25
_cell_measurement_temperature 293(2)
_cell_measurement_theta_max 13
_cell_measurement_theta_min 10
_cell_volume 1059.8(4)
_computing_cell_refinement 'CAD-4 Software (Enraf--Nonius, 1985)'
_computing_data_collection 'CAD-4 Software (Enraf--Nonius, 1985)'
_computing_data_reduction 'XCAD4 (Harms & Wocadlo,1995)'
_computing_molecular_graphics 'SHELXTL (Sheldrick, 2008)'
_computing_publication_material 'SHELXTL (Sheldrick, 2008)'
_computing_structure_refinement 'SHELXS97 (Sheldrick, 2008)'
_computing_structure_solution 'SHELXS97 (Sheldrick, 2008)'
_diffrn_ambient_temperature 293(2)
_diffrn_measured_fraction_theta_full 1.000
_diffrn_measured_fraction_theta_max 1.000
_diffrn_measurement_device_type 'Enraf--Nonius CAD-4'
_diffrn_measurement_method \w/2\q
_diffrn_radiation_monochromator graphite
_diffrn_radiation_source 'fine-focus sealed tube'
_diffrn_radiation_type MoK\a
_diffrn_radiation_wavelength 0.71073
_diffrn_reflns_av_R_equivalents 0.0628
_diffrn_reflns_av_sigmaI/netI 0.0659
_diffrn_reflns_limit_h_max 4
_diffrn_reflns_limit_h_min 0
_diffrn_reflns_limit_k_max 25
_diffrn_reflns_limit_k_min -25
_diffrn_reflns_limit_l_max 14
_diffrn_reflns_limit_l_min -14
_diffrn_reflns_number 4390
_diffrn_reflns_theta_full 25.36
_diffrn_reflns_theta_max 25.36
_diffrn_reflns_theta_min 1.89
_diffrn_standards_decay_% 1
_diffrn_standards_interval_count 200
_diffrn_standards_interval_time 120
_diffrn_standards_number 3
_exptl_absorpt_coefficient_mu 0.597
_exptl_absorpt_correction_T_max 0.9427
_exptl_absorpt_correction_T_min 0.8413
_exptl_absorpt_correction_type psi-scan
_exptl_absorpt_process_details '(North <i>et al.</i>, 1968)'
_exptl_crystal_colour colourless
_exptl_crystal_density_diffrn 1.555
_exptl_crystal_density_method 'not measured'
_exptl_crystal_description block
_exptl_crystal_F_000 504
_exptl_crystal_size_max 0.30
_exptl_crystal_size_mid 0.20
_exptl_crystal_size_min 0.10
_refine_diff_density_max 0.359
_refine_diff_density_min -0.287
_refine_ls_extinction_method none
_refine_ls_goodness_of_fit_ref 1.004
_refine_ls_hydrogen_treatment constr
_refine_ls_matrix_type full
_refine_ls_number_parameters 136
_refine_ls_number_reflns 1941
_refine_ls_number_restraints 0
_refine_ls_restrained_S_all 1.004
_refine_ls_R_factor_all 0.0719
_refine_ls_R_factor_gt 0.0502
_refine_ls_shift/su_max 0.000
_refine_ls_shift/su_mean 0.000
_refine_ls_structure_factor_coef Fsqd
_refine_ls_weighting_details 'calc w=1/[\s^2^(Fo^2^)+(0.1000P)^2^+0.2000P] where P=(Fo^2^+2Fc^2^)/3'
_refine_ls_weighting_scheme calc
_refine_ls_wR_factor_gt 0.1467
_refine_ls_wR_factor_ref 0.1641
_reflns_number_gt 1416
_reflns_number_total 1941
_reflns_threshold_expression I>2sigma(I)
_cod_data_source_file vm2161.cif
_cod_data_source_block I
_cod_original_sg_symbol_H-M 'P 21/c'
_cod_database_code 2234437
_cod_database_fobs_code 2234437

loop_
_symmetry_equiv_pos_as_xyz
'x, y, z'
'-x, y+1/2, -z+1/2'
'-x, -y, -z'
'x, -y-1/2, z-1/2'

loop_
_atom_site_type_symbol
_atom_site_label
_atom_site_fract_x
_atom_site_fract_y
_atom_site_fract_z
_atom_site_U_iso_or_equiv
_atom_site_adp_type
_atom_site_calc_flag
_atom_site_refinement_flags
_atom_site_occupancy
_atom_site_symmetry_multiplicity
N N -0.0930(8) 0.17453(13) 0.1420(2) 0.0607(7) Uani d . 1 1
Cl Cl1 0.6644(2) 0.46194(4) 0.18851(7) 0.0679(3) Uani d . 1 1
C C1 0.1777(8) 0.19522(14) 0.4390(2) 0.0509(7) Uani d . 1 1
H H1A 0.2853 0.2241 0.4870 0.061 Uiso calc R 1 1
O O1 -0.0106(14) 0.13642(18) 0.0804(2) 0.1309(16) Uani d . 1 1
Cl Cl2 0.3945(3) 0.44863(4) 0.39369(7) 0.0729(3) Uani d . 1 1
C C2 0.0679(9) 0.13945(15) 0.4779(3) 0.0591(8) Uani d . 1 1
H H2A 0.0987 0.1315 0.5525 0.071 Uiso calc R 1 1
O O2 -0.2241(10) 0.22293(15) 0.1110(2) 0.0977(10) Uani d . 1 1
O O3 0.2229(6) 0.26084(9) 0.28095(15) 0.0551(6) Uani d . 1 1
C C3 -0.0868(9) 0.09520(15) 0.4083(3) 0.0612(9) Uani d . 1 1
H H3A -0.1589 0.0579 0.4358 0.073 Uiso calc R 1 1
C C4 -0.1329(9) 0.10674(14) 0.2985(3) 0.0568(8) Uani d . 1 1
H H4A -0.2332 0.0771 0.2507 0.068 Uiso calc R 1 1
C C5 -0.0295(8) 0.16271(13) 0.2596(2) 0.0469(7) Uani d . 1 1
C C6 0.1265(7) 0.20796(12) 0.3279(2) 0.0430(6) Uani d . 1 1
C C7 0.4163(8) 0.30524(12) 0.3477(2) 0.0480(7) Uani d . 1 1
H H7A 0.6064 0.2853 0.3891 0.058 Uiso calc R 1 1
H H7B 0.2808 0.3250 0.3982 0.058 Uiso calc R 1 1
C C8 0.5296(7) 0.35136(14) 0.2706(2) 0.0491(7) Uani d . 1 1
H H8A 0.6086 0.3361 0.2077 0.059 Uiso calc R 1 1
C C9 0.5280(8) 0.41198(13) 0.2834(2) 0.0495(7) Uani d . 1 1

loop_
_atom_site_aniso_label
_atom_site_aniso_U_11
_atom_site_aniso_U_22
_atom_site_aniso_U_33
_atom_site_aniso_U_12
_atom_site_aniso_U_13
_atom_site_aniso_U_23
N 0.0812(19) 0.0533(16) 0.0480(13) -0.0130(14) 0.0079(14) -0.0101(12)
Cl1 0.0832(6) 0.0472(5) 0.0752(6) -0.0049(4) 0.0172(5) 0.0102(4)
C1 0.0600(18) 0.0462(16) 0.0462(14) 0.0020(13) 0.0041(14) -0.0025(11)
O1 0.220(5) 0.112(3) 0.0666(17) 0.022(3) 0.040(2) -0.0235(17)
Cl2 0.1011(7) 0.0526(5) 0.0672(5) 0.0023(4) 0.0188(5) -0.0173(4)
C2 0.074(2) 0.0536(18) 0.0500(16) 0.0020(16) 0.0084(16) 0.0078(13)
O2 0.135(3) 0.095(2) 0.0579(15) 0.003(2) -0.0152(16) 0.0072(14)
O3 0.0769(15) 0.0431(11) 0.0442(10) -0.0160(10) 0.0011(10) 0.0008(8)
C3 0.079(2) 0.0393(16) 0.0656(19) -0.0027(15) 0.0118(17) 0.0086(13)
C4 0.067(2) 0.0393(15) 0.0654(19) -0.0041(14) 0.0134(16) -0.0075(13)
C5 0.0562(17) 0.0428(16) 0.0429(13) 0.0000(12) 0.0112(12) -0.0062(11)
C6 0.0482(15) 0.0364(14) 0.0451(13) 0.0027(11) 0.0082(12) -0.0041(10)
C7 0.0560(17) 0.0402(15) 0.0464(14) -0.0034(12) -0.0003(13) -0.0040(11)
C8 0.0521(17) 0.0419(15) 0.0537(15) -0.0033(12) 0.0078(14) -0.0035(11)
C9 0.0548(18) 0.0421(16) 0.0512(16) -0.0006(12) 0.0042(14) -0.0020(11)

loop_
_atom_type_symbol
_atom_type_description
_atom_type_scat_dispersion_real
_atom_type_scat_dispersion_imag
_atom_type_scat_source
C C 0.0033 0.0016 'International Tables Vol C Tables 4.2.6.8 and 6.1.1.4'
H H 0.0000 0.0000 'International Tables Vol C Tables 4.2.6.8 and 6.1.1.4'
N N 0.0061 0.0033 'International Tables Vol C Tables 4.2.6.8 and 6.1.1.4'
O O 0.0106 0.0060 'International Tables Vol C Tables 4.2.6.8 and 6.1.1.4'
Cl Cl 0.1484 0.1585 'International Tables Vol C Tables 4.2.6.8 and 6.1.1.4'

loop_
_geom_angle_atom_site_label_1
_geom_angle_atom_site_label_2
_geom_angle_atom_site_label_3
_geom_angle
O1 N O2 122.3(3)
O1 N C5 118.8(3)
O2 N C5 118.9(3)
C2 C1 C6 119.7(3)
C2 C1 H1A 120.1
C6 C1 H1A 120.1
C1 C2 C3 121.4(3)
C1 C2 H2A 119.3
C3 C2 H2A 119.3
C6 O3 C7 118.5(2)
C4 C3 C2 119.5(3)
C4 C3 H3A 120.3
C2 C3 H3A 120.3
C3 C4 C5 119.4(3)
C3 C4 H4A 120.3
C5 C4 H4A 120.3
C4 C5 C6 122.2(3)
C4 C5 N 118.1(3)
C6 C5 N 119.7(3)
O3 C6 C1 124.7(2)
O3 C6 C5 117.4(2)
C1 C6 C5 117.8(3)
O3 C7 C8 105.3(2)
O3 C7 H7A 110.7
C8 C7 H7A 110.7
O3 C7 H7B 110.7
C8 C7 H7B 110.7
H7A C7 H7B 108.8
C9 C8 C7 125.6(3)
C9 C8 H8A 117.2
C7 C8 H8A 117.2
C8 C9 Cl2 124.0(2)
C8 C9 Cl1 122.1(2)
Cl2 C9 Cl1 113.89(17)

loop_
_geom_bond_atom_site_label_1
_geom_bond_atom_site_label_2
_geom_bond_distance
N O1 1.189(4)
N O2 1.209(4)
N C5 1.466(4)
Cl1 C9 1.723(3)
C1 C2 1.382(4)
C1 C6 1.390(4)
C1 H1A 0.9300
Cl2 C9 1.710(3)
C2 C3 1.382(5)
C2 H2A 0.9300
O3 C6 1.352(3)
O3 C7 1.432(3)
C3 C4 1.368(5)
C3 H3A 0.9300
C4 C5 1.378(4)
C4 H4A 0.9300
C5 C6 1.390(4)
C7 C8 1.481(4)
C7 H7A 0.9700
C7 H7B 0.9700
C8 C9 1.313(4)
C8 H8A 0.9300

loop_
_geom_hbond_atom_site_label_D
_geom_hbond_atom_site_label_H
_geom_hbond_atom_site_label_A
_geom_hbond_distance_DH
_geom_hbond_distance_HA
_geom_hbond_distance_DA
_geom_hbond_angle_DHA
_geom_hbond_publ_flag
C7 H7B Cl2 0.97 2.70 3.139(3) 108 y

loop_
_geom_torsion_atom_site_label_1
_geom_torsion_atom_site_label_2
_geom_torsion_atom_site_label_3
_geom_torsion_atom_site_label_4
_geom_torsion
C6 C1 C2 C3 1.3(5)
C1 C2 C3 C4 -0.1(6)
C2 C3 C4 C5 -1.1(5)
C3 C4 C5 C6 1.1(5)
C3 C4 C5 N -177.9(3)
O1 N C5 C4 -50.7(5)
O2 N C5 C4 130.1(4)
O1 N C5 C6 130.2(4)
O2 N C5 C6 -49.0(5)
C7 O3 C6 C1 5.5(4)
C7 O3 C6 C5 -173.3(3)
C2 C1 C6 O3 180.0(3)
C2 C1 C6 C5 -1.3(4)
C4 C5 C6 O3 178.9(3)
N C5 C6 O3 -2.1(4)
C4 C5 C6 C1 0.1(4)
N C5 C6 C1 179.1(3)
C6 O3 C7 C8 170.5(2)
O3 C7 C8 C9 136.4(3)
C7 C8 C9 Cl2 0.4(5)
C7 C8 C9 Cl1 -179.8(2)
